data_9009218
loop_
_publ_author_name
'Kuwayama, Y.'
'Hirose, K.'
'Sata, N.'
'Ohishi, Y.'

_publ_section_title
;
 The pyrite-type high-pressure form of silica
 Sample: P = 271 GPa, T = 300 K
;
_journal_name_full Science
_journal_page_first 923
_journal_page_last 925
_journal_paper_doi 10.1126/science.1114879
_journal_volume 309
_journal_year 2005
_chemical_formula_structural SiO2
_chemical_formula_sum 'O2 Si'
_space_group_IT_number 205
_symmetry_space_group_name_Hall '-P 2ac 2ab 3'
_symmetry_space_group_name_H-M 'P a -3'
_cell_angle_alpha 90
_cell_angle_beta 90
_cell_angle_gamma 90
_cell_length_a 3.9299
_cell_length_b 3.9299
_cell_length_c 3.9299
_cell_formula_units_Z 4
_cell_volume 60.694
_database_code_amcsd 0015438
_diffrn_ambient_pressure 2.71e+08
_diffrn_ambient_temperature 300
_exptl_crystal_density_diffrn 6.575
_cod_original_sg_symbol_H-M 'P a 3'
_cod_original_formula_sum 'Si O2'
_cod_database_code 9009218
_amcsd_formula_title SiO2

loop_
_space_group_symop_operation_xyz
x,y,z
1/2+z,x,1/2-y
z,1/2-x,1/2+y
1/2-z,1/2+x,y
-z,-x,-y
1/2+y,1/2-z,-x
1/2-y,-z,1/2+x
-y,1/2+z,1/2-x
y,z,x
x,1/2-y,1/2+z
1/2-x,1/2+y,z
1/2+x,y,1/2-z
-x,-y,-z
1/2-z,-x,1/2+y
-z,1/2+x,1/2-y
1/2+z,1/2-x,-y
z,x,y
1/2-y,1/2+z,x
1/2+y,z,1/2-x
y,1/2-z,1/2+x
-y,-z,-x
-x,1/2+y,1/2-z
1/2+x,1/2-y,-z
1/2-x,-y,1/2+z

loop_
_atom_site_label
_atom_site_fract_x
_atom_site_fract_y
_atom_site_fract_z
_atom_site_U_iso_or_equiv
Si 0.00000 0.00000 0.00000 0.00469
O 0.34840 0.34840 0.34840 0.01874

loop_
_cod_related_entry_id
_cod_related_entry_database
_cod_related_entry_code
1 ChemSpider 21241293
2 AMCSD 0015438
